data_7706430
loop_
_publ_author_name
'Sapianik, Aleksandr A.'
'Barsukova, Marina O.'
'Kovalenko, Konstantin A.'
'Samsonenko, Denis G.'
'Fedin, Vladimir P.'

_publ_section_title
;
 Heterometallic MOFs constructed from thiophene and furandicarboxylate
 ligands for heavy metal luminescence sensing.
;
_journal_issue 8
_journal_name_full 'Dalton transactions (Cambridge, England : 2003)'
_journal_page_first 2807
_journal_page_last 2814
_journal_paper_doi 10.1039/d0dt04047a
_journal_volume 50
_journal_year 2021
_chemical_formula_sum 'C30 H38 Li2 N4 O21 Zn2'
_chemical_formula_weight 935.26
_space_group_crystal_system orthorhombic
_space_group_IT_number 33
_space_group_name_Hall 'P 2c -2n'
_space_group_name_H-M_alt 'P n a 21'
_atom_sites_solution_hydrogens geom
_atom_sites_solution_primary dual
_atom_sites_solution_secondary difmap
_audit_creation_method SHELXL-2018/3
_audit_update_record
;
2020-12-17 deposited with the CCDC.	2021-01-14 downloaded from the CCDC.
;
_cell_angle_alpha 90
_cell_angle_beta 90
_cell_angle_gamma 90
_cell_formula_units_Z 4
_cell_length_a 10.4559(2)
_cell_length_b 16.5321(4)
_cell_length_c 24.7285(5)
_cell_measurement_reflns_used 13882
_cell_measurement_temperature 130(2)
_cell_measurement_theta_max 28.95
_cell_measurement_theta_min 3.87
_cell_volume 4274.52(16)
_computing_cell_refinement 'CrysAlisPro 1.171.38.41 (Rigaku OD, 2015)'
_computing_data_collection 'CrysAlisPro 1.171.38.41 (Rigaku OD, 2015)'
_computing_data_reduction 'CrysAlisPro 1.171.38.41 (Rigaku OD, 2015)'
_computing_molecular_graphics 'ShelXle (H\"ubschle, 2011)'
_computing_publication_material 'CIFTAB (Sheldrick, 2015)'
_computing_structure_refinement 'SHELXL-2018 (Sheldrick, 2015)'
_computing_structure_solution 'SHELXT-2018 (Sheldrick, 2015)'
_diffrn_ambient_temperature 130(2)
_diffrn_detector 'CCD plate'
_diffrn_detector_area_resol_mean 10.6
_diffrn_detector_type AtlasS2
_diffrn_measured_fraction_theta_full 0.997
_diffrn_measured_fraction_theta_max 0.997
_diffrn_measurement_device 'four-circle diffractometer'
_diffrn_measurement_device_type 'New Xcalibur, AtlasS2'
_diffrn_measurement_method '\w scans'
_diffrn_radiation_monochromator graphite
_diffrn_radiation_probe x-ray
_diffrn_radiation_source 'fine-focus sealed tube'
_diffrn_radiation_type MoK\a
_diffrn_radiation_wavelength 0.71073
_diffrn_reflns_av_R_equivalents 0.0268
_diffrn_reflns_av_unetI/netI 0.0239
_diffrn_reflns_Laue_measured_fraction_full 0.997
_diffrn_reflns_Laue_measured_fraction_max 0.997
_diffrn_reflns_limit_h_max 12
_diffrn_reflns_limit_h_min -12
_diffrn_reflns_limit_k_max 20
_diffrn_reflns_limit_k_min -20
_diffrn_reflns_limit_l_max 30
_diffrn_reflns_limit_l_min -27
_diffrn_reflns_number 32320
_diffrn_reflns_point_group_measured_fraction_full 0.941
_diffrn_reflns_point_group_measured_fraction_max 0.935
_diffrn_reflns_theta_full 25.500
_diffrn_reflns_theta_max 26.018
_diffrn_reflns_theta_min 3.295
_diffrn_source 'sealed X-ray tube'
_exptl_absorpt_coefficient_mu 1.203
_exptl_absorpt_correction_T_max 1.00000
_exptl_absorpt_correction_T_min 0.86133
_exptl_absorpt_correction_type multi-scan
_exptl_absorpt_process_details
;
CrysAlisPro 1.171.38.41 (Rigaku Oxford Diffraction, 2015)
Empirical absorption correction using spherical harmonics,
implemented in SCALE3 ABSPACK scaling algorithm.
;
_exptl_crystal_colour colorless
_exptl_crystal_density_diffrn 1.453
_exptl_crystal_description block
_exptl_crystal_F_000 1920
_exptl_crystal_size_max 0.35
_exptl_crystal_size_mid 0.21
_exptl_crystal_size_min 0.12
_refine_diff_density_max 0.458
_refine_diff_density_min -0.387
_refine_diff_density_rms 0.064
_refine_ls_abs_structure_details
;
 Refined as an inversion twin.
;
_refine_ls_abs_structure_Flack 0.487(18)
_refine_ls_extinction_method none
_refine_ls_goodness_of_fit_ref 1.059
_refine_ls_hydrogen_treatment constr
_refine_ls_matrix_type full
_refine_ls_number_parameters 511
_refine_ls_number_reflns 7878
_refine_ls_number_restraints 436
_refine_ls_restrained_S_all 1.122
_refine_ls_R_factor_all 0.0392
_refine_ls_R_factor_gt 0.0365
_refine_ls_shift/su_max 0.004
_refine_ls_shift/su_mean 0.000
_refine_ls_structure_factor_coef Fsqd
_refine_ls_weighting_details 'w=1/[\s^2^(Fo^2^)+(0.0325P)^2^+6.8820P] where P=(Fo^2^+2Fc^2^)/3'
_refine_ls_weighting_scheme calc
_refine_ls_wR_factor_gt 0.0870
_refine_ls_wR_factor_ref 0.0881
_reflns_Friedel_coverage 0.832
_reflns_Friedel_fraction_full 0.883
_reflns_Friedel_fraction_max 0.871
_reflns_number_gt 7449
_reflns_number_total 7878
_reflns_threshold_expression 'I > 2\s(I)'
_cod_data_source_file d0dt04047a2.cif
_cod_data_source_block mhyhdmf_3_sq
_cod_depositor_comments 'Adding full bibliography for 7706429--7706431.cif.'
_cod_database_code 7706430
_shelx_shelxl_version_number 2018/3
_shelx_space_group_comment
;
The symmetry employed for this shelxl refinement is uniquely defined
by the following loop, which should always be used as a source of
symmetry information in preference to the above space-group names.
They are only intended as comments.
;
_shelx_estimated_absorpt_t_min 0.678
_shelx_estimated_absorpt_t_max 0.869

loop_
_space_group_symop_operation_xyz
'x, y, z'
'-x, -y, z+1/2'
'x+1/2, -y+1/2, z'
'-x+1/2, y+1/2, z+1/2'

loop_
_atom_site_label
_atom_site_type_symbol
_atom_site_fract_x
_atom_site_fract_y
_atom_site_fract_z
_atom_site_U_iso_or_equiv
_atom_site_adp_type
_atom_site_occupancy
_atom_site_site_symmetry_order
_atom_site_calc_flag
_atom_site_refinement_flags_posn
_atom_site_refinement_flags_adp
_atom_site_refinement_flags_occupancy
_atom_site_disorder_assembly
_atom_site_disorder_group
Zn1 Zn 0.32744(5) 0.43024(4) 0.70442(2) 0.01905(17) Uani 1 1 d . . . . .
Zn2 Zn 0.18826(5) -0.07115(4) 0.53879(2) 0.01866(17) Uani 1 1 d . . . . .
Li1 Li 0.0872(9) 0.5305(7) 0.6587(5) 0.0244(18) Uani 1 1 d . U . . .
Li2 Li 0.4302(9) 0.0274(8) 0.5820(4) 0.023(2) Uani 1 1 d . . . . .
O11 O 0.4292(4) 0.5229(3) 0.68217(19) 0.0253(10) Uani 1 1 d . . . . .
O12 O 0.2500(4) 0.5750(3) 0.6484(2) 0.0357(12) Uani 1 1 d . U . . .
O13 O 0.3613(4) 0.7193(3) 0.63136(18) 0.0223(9) Uani 1 1 d . . . . .
O14 O 0.2805(4) 0.8556(3) 0.58474(18) 0.0218(9) Uani 1 1 d . . . . .
O15 O 0.4508(3) 0.9232(3) 0.61582(18) 0.0195(9) Uani 1 1 d . . . . .
C11 C 0.3629(6) 0.5794(4) 0.6614(3) 0.0274(15) Uani 1 1 d . . . . .
C12 C 0.4313(5) 0.6568(4) 0.6542(3) 0.0199(13) Uani 1 1 d . . . . .
C13 C 0.5503(5) 0.6821(4) 0.6646(3) 0.0251(14) Uani 1 1 d . . . . .
H13 H 0.617758 0.650859 0.679641 0.030 Uiso 1 1 calc R U . . .
C14 C 0.5566(6) 0.7661(4) 0.6484(3) 0.0278(14) Uani 1 1 d . . . . .
H14 H 0.628829 0.800856 0.649803 0.033 Uiso 1 1 calc R U . . .
C15 C 0.4403(5) 0.7840(4) 0.6312(3) 0.0191(12) Uani 1 1 d . . . . .
C16 C 0.3871(5) 0.8616(4) 0.6084(2) 0.0198(13) Uani 1 1 d . . . . .
O21 O 0.0684(4) 0.4254(3) 0.6231(2) 0.0292(10) Uani 1 1 d . U . . .
O22 O 0.2349(4) 0.3568(3) 0.6575(2) 0.0295(11) Uani 1 1 d . . . . .
O23 O 0.1581(4) 0.2192(3) 0.61014(18) 0.0228(9) Uani 1 1 d . . . . .
O24 O 0.2696(4) 0.0738(3) 0.5952(2) 0.0382(12) Uani 1 1 d . . . . .
O25 O 0.0901(4) 0.0241(3) 0.5612(2) 0.0287(11) Uani 1 1 d . . . . .
C21 C 0.1310(6) 0.3617(4) 0.6315(2) 0.0209(12) Uani 1 1 d . U . . .
C22 C 0.0808(5) 0.2857(4) 0.6106(3) 0.0257(13) Uani 1 1 d . U . . .
C23 C -0.0375(7) 0.2641(4) 0.5893(3) 0.0326(14) Uani 1 1 d . U . . .
H23 H -0.108697 0.298826 0.583942 0.039 Uiso 1 1 calc R U . . .
C24 C -0.0318(6) 0.1821(4) 0.5774(3) 0.0355(16) Uani 1 1 d . U . . .
H24 H -0.098415 0.149696 0.562798 0.043 Uiso 1 1 calc R U . . .
C25 C 0.0869(6) 0.1577(4) 0.5906(3) 0.0285(15) Uani 1 1 d . . . . .
C26 C 0.1558(6) 0.0801(4) 0.5821(3) 0.0238(14) Uani 1 1 d . . . . .
O31 O 0.4453(11) 0.0196(7) 0.5079(6) 0.0283(19) Uani 0.511(13) 1 d D U P A 1
O31' O 0.4632(13) -0.0081(7) 0.5054(7) 0.039(2) Uani 0.489(13) 1 d D U P A 2
O32 O 0.2797(4) -0.0503(3) 0.47168(18) 0.0295(10) Uani 1 1 d D U . . .
O33 O 0.3625(16) -0.0185(9) 0.3704(8) 0.0304(16) Uani 0.511(13) 1 d D U P A 1
O33' O 0.3657(17) -0.0318(9) 0.3709(8) 0.0296(16) Uani 0.489(13) 1 d D U P A 2
O34 O 0.2648(4) -0.0510(3) 0.27141(18) 0.0292(10) Uani 1 1 d D U . . .
O35 O 0.4301(15) 0.0177(8) 0.2343(7) 0.031(2) Uani 0.511(13) 1 d D U P A 1
O35' O 0.4401(16) -0.0070(9) 0.2296(7) 0.030(2) Uani 0.489(13) 1 d D U P A 2
C32 C 0.4283(13) 0.0049(10) 0.4153(7) 0.0317(16) Uani 0.511(13) 1 d D U P A 1
C31 C 0.3790(7) -0.0088(4) 0.4715(6) 0.0304(17) Uani 0.511(13) 1 d D U P A 1
C33 C 0.5398(13) 0.0384(11) 0.4009(6) 0.0379(19) Uani 0.511(13) 1 d D U P A 1
H33 H 0.607634 0.053082 0.424527 0.046 Uiso 0.511(13) 1 calc R U P A 1
C34 C 0.5378(12) 0.0480(9) 0.3430(6) 0.0342(18) Uani 0.511(13) 1 d D U P A 1
H34 H 0.597098 0.076757 0.321171 0.041 Uiso 0.511(13) 1 calc R U P A 1
C35 C 0.4322(14) 0.0068(9) 0.3265(7) 0.0313(16) Uani 0.511(13) 1 d D U P A 1
C36 C 0.3710(11) -0.0136(10) 0.2735(7) 0.0299(17) Uani 0.511(13) 1 d D U P A 1
C31' C 0.3915(8) -0.0246(4) 0.4672(6) 0.0284(17) Uani 0.489(13) 1 d D U P A 2
C32' C 0.4485(13) -0.0160(9) 0.4120(7) 0.0302(17) Uani 0.489(13) 1 d D U P A 2
C33' C 0.5669(12) 0.0020(9) 0.3964(6) 0.0328(18) Uani 0.489(13) 1 d D U P A 2
H33' H 0.641158 0.008417 0.418164 0.039 Uiso 0.489(13) 1 calc R U P A 2
C34' C 0.5551(13) 0.0095(11) 0.3389(6) 0.0349(19) Uani 0.489(13) 1 d D U P A 2
H34' H 0.618356 0.029532 0.314786 0.042 Uiso 0.489(13) 1 calc R U P A 2
C35' C 0.4380(14) -0.0172(9) 0.3254(7) 0.0294(17) Uani 0.489(13) 1 d D U P A 2
C36' C 0.3768(10) -0.0235(11) 0.2711(7) 0.0307(17) Uani 0.489(13) 1 d D U P A 2
O1D O 0.4715(4) 0.3614(3) 0.7293(2) 0.0341(12) Uani 1 1 d . U . . .
C11D C 0.5857(6) 0.3798(6) 0.7235(3) 0.0421(18) Uani 1 1 d . U . . .
H11D H 0.605929 0.429651 0.706433 0.051 Uiso 1 1 calc R U . . .
N1D N 0.6823(5) 0.3321(5) 0.7403(3) 0.0491(18) Uani 1 1 d . U . . .
C12D C 0.6550(10) 0.2571(6) 0.7732(4) 0.067(3) Uani 1 1 d . U . . .
H12A H 0.693612 0.210026 0.755504 0.100 Uiso 1 1 calc R U . . .
H12B H 0.562303 0.249232 0.775963 0.100 Uiso 1 1 calc R U . . .
H12C H 0.691287 0.263380 0.809494 0.100 Uiso 1 1 calc R U . . .
C13D C 0.8124(7) 0.3483(6) 0.7271(4) 0.055(2) Uani 1 1 d . U . . .
H13A H 0.864810 0.344819 0.759875 0.083 Uiso 1 1 calc R U . . .
H13B H 0.819505 0.402702 0.711670 0.083 Uiso 1 1 calc R U . . .
H13C H 0.842536 0.308433 0.700649 0.083 Uiso 1 1 calc R U . . .
O2D O 0.0425(4) -0.1383(3) 0.5131(2) 0.0268(10) Uani 1 1 d . U . . .
C21D C -0.0713(6) -0.1165(6) 0.5182(3) 0.0337(14) Uani 1 1 d . U . . .
H21D H -0.085097 -0.065049 0.534248 0.040 Uiso 1 1 calc R U . . .
N2D N -0.1701(5) -0.1553(5) 0.5043(3) 0.0444(16) Uani 1 1 d . U . . .
C22D C -0.1588(10) -0.2336(6) 0.4823(4) 0.070(3) Uani 1 1 d . U . . .
H22A H -0.150083 -0.229833 0.442876 0.105 Uiso 1 1 calc R U . . .
H22B H -0.235354 -0.265130 0.491160 0.105 Uiso 1 1 calc R U . . .
H22C H -0.083202 -0.260322 0.497401 0.105 Uiso 1 1 calc R U . . .
C23D C -0.3028(8) -0.1174(7) 0.5073(4) 0.074(3) Uani 1 1 d . U . . .
H23A H -0.351452 -0.142811 0.536651 0.110 Uiso 1 1 calc R U . . .
H23B H -0.347512 -0.125814 0.472962 0.110 Uiso 1 1 calc R U . . .
H23C H -0.294735 -0.059314 0.514358 0.110 Uiso 1 1 calc R U . . .

loop_
_atom_site_aniso_label
_atom_site_aniso_U_11
_atom_site_aniso_U_22
_atom_site_aniso_U_33
_atom_site_aniso_U_23
_atom_site_aniso_U_13
_atom_site_aniso_U_12
Zn1 0.0235(3) 0.0163(4) 0.0173(4) 0.0016(3) -0.0041(2) -0.0008(2)
Zn2 0.0207(3) 0.0184(4) 0.0169(4) -0.0018(3) -0.0009(2) -0.0009(2)
Li1 0.022(3) 0.017(4) 0.034(4) 0.003(4) -0.008(3) 0.000(3)
Li2 0.025(5) 0.030(6) 0.014(5) 0.008(4) -0.003(3) 0.004(4)
O11 0.031(2) 0.014(2) 0.031(3) 0.0058(19) 0.0027(17) 0.0051(16)
O12 0.024(2) 0.021(2) 0.062(3) 0.006(2) 0.003(2) -0.0045(17)
O13 0.0195(18) 0.020(2) 0.027(2) 0.0036(19) 0.0037(17) -0.0031(17)
O14 0.0247(19) 0.022(2) 0.019(2) 0.0078(19) -0.0014(16) -0.0030(17)
O15 0.0241(18) 0.014(2) 0.020(2) 0.0020(17) 0.0012(15) -0.0035(16)
C11 0.023(3) 0.026(4) 0.033(4) 0.003(3) 0.009(3) -0.002(3)
C12 0.024(3) 0.013(3) 0.023(3) 0.012(2) 0.007(2) 0.003(2)
C13 0.021(3) 0.027(3) 0.027(3) 0.006(3) 0.004(2) 0.002(2)
C14 0.024(3) 0.026(3) 0.034(4) 0.011(3) 0.009(2) -0.003(2)
C15 0.022(2) 0.016(3) 0.020(3) 0.003(2) 0.006(2) -0.003(2)
C16 0.013(2) 0.028(3) 0.019(3) 0.005(3) 0.004(2) 0.004(2)
O21 0.035(2) 0.017(2) 0.035(3) -0.004(2) -0.0170(18) 0.0021(17)
O22 0.029(2) 0.021(2) 0.038(3) -0.006(2) -0.013(2) 0.0044(18)
O23 0.0285(19) 0.016(2) 0.024(2) -0.0056(18) -0.0100(17) 0.0063(17)
O24 0.035(2) 0.022(3) 0.057(3) -0.007(2) -0.020(2) 0.0076(19)
O25 0.026(2) 0.024(3) 0.036(3) -0.011(2) -0.0002(17) 0.0008(17)
C21 0.034(3) 0.014(3) 0.014(3) 0.000(2) -0.002(2) 0.007(2)
C22 0.029(2) 0.021(3) 0.027(3) -0.005(3) -0.011(2) 0.010(2)
C23 0.034(3) 0.019(3) 0.045(3) -0.007(3) -0.013(3) 0.014(2)
C24 0.032(3) 0.019(3) 0.056(4) -0.012(3) -0.018(3) 0.004(2)
C25 0.028(3) 0.023(4) 0.035(4) 0.005(3) -0.013(3) 0.001(2)
C26 0.037(3) 0.014(3) 0.021(4) 0.001(3) -0.004(2) 0.003(3)
O31 0.042(4) 0.034(4) 0.008(3) 0.005(4) -0.008(3) -0.006(4)
O31' 0.053(4) 0.045(5) 0.019(3) 0.000(5) -0.002(3) -0.010(4)
O32 0.036(2) 0.038(2) 0.015(2) 0.003(2) 0.0037(16) -0.0046(19)
O33 0.032(3) 0.045(4) 0.014(2) 0.003(4) -0.003(3) -0.003(3)
O33' 0.034(3) 0.041(4) 0.014(2) 0.003(4) -0.003(3) -0.002(3)
O34 0.031(2) 0.033(2) 0.023(2) 0.000(2) -0.0013(17) 0.0051(18)
O35 0.035(3) 0.044(5) 0.014(4) 0.002(4) 0.004(3) 0.006(4)
O35' 0.033(3) 0.042(5) 0.014(4) 0.004(4) -0.002(3) 0.004(4)
C32 0.035(3) 0.045(4) 0.015(3) 0.005(3) -0.001(3) -0.003(3)
C31 0.038(3) 0.038(3) 0.015(3) 0.006(3) 0.001(3) -0.006(3)
C33 0.040(3) 0.052(4) 0.022(3) 0.005(4) -0.001(3) -0.002(4)
C34 0.037(3) 0.048(4) 0.018(3) 0.005(4) 0.004(3) -0.003(4)
C35 0.034(3) 0.045(4) 0.014(3) 0.006(4) 0.000(2) 0.000(3)
C36 0.034(3) 0.039(4) 0.017(3) 0.003(3) 0.002(3) 0.007(3)
C31' 0.036(3) 0.037(3) 0.013(3) 0.003(3) 0.003(3) -0.006(3)
C32' 0.037(3) 0.040(3) 0.014(3) 0.002(3) 0.000(3) -0.005(3)
C33' 0.035(3) 0.046(4) 0.018(3) 0.001(4) 0.001(3) -0.005(3)
C34' 0.037(3) 0.050(4) 0.018(3) 0.007(4) 0.002(3) -0.003(4)
C35' 0.035(3) 0.040(4) 0.014(3) 0.005(4) 0.000(3) -0.003(3)
C36' 0.035(3) 0.040(4) 0.017(3) 0.005(3) 0.001(3) 0.007(3)
O1D 0.027(2) 0.032(3) 0.043(3) 0.005(2) -0.0120(19) 0.0053(19)
C11D 0.032(3) 0.061(5) 0.033(4) 0.012(4) -0.003(3) -0.001(3)
N1D 0.035(3) 0.072(5) 0.040(4) 0.000(3) -0.012(2) 0.011(3)
C12D 0.088(6) 0.055(5) 0.057(5) 0.015(4) -0.005(4) 0.039(5)
C13D 0.045(4) 0.066(5) 0.054(5) -0.004(4) -0.005(3) 0.006(4)
O2D 0.031(2) 0.024(2) 0.026(2) -0.0017(19) -0.0035(17) -0.0087(17)
C21D 0.033(3) 0.052(4) 0.016(3) 0.000(3) -0.005(2) -0.013(3)
N2D 0.038(3) 0.073(4) 0.023(3) 0.012(3) -0.002(2) -0.030(3)
C22D 0.086(5) 0.042(4) 0.082(6) 0.025(4) -0.059(4) -0.037(4)
C23D 0.045(4) 0.125(7) 0.051(5) -0.002(5) 0.006(3) -0.026(5)

loop_
_atom_type_symbol
_atom_type_description
_atom_type_scat_dispersion_real
_atom_type_scat_dispersion_imag
_atom_type_scat_source
C C 0.0033 0.0016 'International Tables Vol C Tables 4.2.6.8 and 6.1.1.4'
H H 0.0000 0.0000 'International Tables Vol C Tables 4.2.6.8 and 6.1.1.4'
Li Li -0.0003 0.0001 'International Tables Vol C Tables 4.2.6.8 and 6.1.1.4'
N N 0.0061 0.0033 'International Tables Vol C Tables 4.2.6.8 and 6.1.1.4'
O O 0.0106 0.0060 'International Tables Vol C Tables 4.2.6.8 and 6.1.1.4'
Zn Zn 0.2839 1.4301 'International Tables Vol C Tables 4.2.6.8 and 6.1.1.4'

loop_
_geom_angle_atom_site_label_1
_geom_angle_atom_site_label_2
_geom_angle_atom_site_label_3
_geom_angle
_geom_angle_site_symmetry_1
_geom_angle_site_symmetry_3
_geom_angle_publ_flag
O11 Zn1 Li1 85.5(2) . . ?
O11 Zn1 O1D 97.13(19) . . ?
O22 Zn1 Li1 73.9(2) . . ?
O22 Zn1 O11 126.7(2) . . ?
O22 Zn1 O34 111.28(19) . 4 ?
O22 Zn1 O1D 101.86(19) . . ?
O34 Zn1 Li1 80.2(2) 4 . ?
O34 Zn1 O11 112.79(19) 4 . ?
O34 Zn1 O1D 101.8(2) 4 . ?
O1D Zn1 Li1 175.7(3) . . ?
O14 Zn2 Li2 74.1(2) 1_545 . ?
O14 Zn2 O25 127.0(2) 1_545 . ?
O14 Zn2 O32 111.69(18) 1_545 . ?
O14 Zn2 O2D 102.78(19) 1_545 . ?
O25 Zn2 Li2 84.8(2) . . ?
O25 Zn2 O2D 97.91(19) . . ?
O32 Zn2 Li2 78.8(2) . . ?
O32 Zn2 O25 110.9(2) . . ?
O32 Zn2 O2D 101.73(19) . . ?
O2D Zn2 Li2 176.8(2) . . ?
Li2 Li1 Zn1 122.8(3) 3_455 . ?
O12 Li1 Zn1 62.6(3) . . ?
O12 Li1 Li2 126.9(5) . 3_455 ?
O12 Li1 O15 116.2(6) . 3_465 ?
O12 Li1 O21 112.3(6) . . ?
O12 Li1 O35 105.4(7) . 4 ?
O12 Li1 O35' 113.2(7) . 4 ?
O15 Li1 Zn1 166.6(6) 3_465 . ?
O15 Li1 Li2 45.8(4) 3_465 3_455 ?
O15 Li1 O21 91.8(5) 3_465 . ?
O21 Li1 Zn1 77.2(4) . . ?
O21 Li1 Li2 45.9(3) . 3_455 ?
O35 Li1 Zn1 70.7(6) 4 . ?
O35 Li1 Li2 126.9(6) 4 3_455 ?
O35 Li1 O15 121.0(8) 4 3_465 ?
O35 Li1 O21 109.6(7) 4 . ?
O35' Li1 Zn1 67.7(6) 4 . ?
O35' Li1 O21 96.4(7) 4 . ?
Li1 Li2 Zn2 122.6(3) 3 . ?
O15 Li2 Zn2 77.1(4) 1_545 . ?
O15 Li2 Li1 46.1(3) 1_545 3 ?
O15 Li2 O21 92.8(5) 1_545 3 ?
O15 Li2 O31' 97.4(7) 1_545 . ?
O21 Li2 Zn2 167.1(5) 3 . ?
O21 Li2 Li1 46.7(4) 3 3 ?
O21 Li2 O31' 119.0(6) 3 . ?
O24 Li2 Zn2 63.7(3) . . ?
O24 Li2 Li1 124.8(5) . 3 ?
O24 Li2 O15 112.9(5) . 1_545 ?
O24 Li2 O21 114.4(7) . 3 ?
O24 Li2 O31' 115.9(6) . . ?
O31 Li2 Zn2 72.5(5) . . ?
O31 Li2 Li1 128.7(6) . 3 ?
O31 Li2 O15 111.0(8) . 1_545 ?
O31 Li2 O21 119.2(7) . 3 ?
O31 Li2 O24 106.2(6) . . ?
O31' Li2 Zn2 70.9(5) . . ?
C11 O11 Zn1 113.3(4) . . ?
C11 O12 Li1 149.8(6) . . ?
C15 O13 C12 105.6(4) . . ?
C16 O14 Zn2 131.9(4) . 1_565 ?
Li2 O15 Li1 88.1(5) 1_565 3_565 ?
C16 O15 Li1 143.9(5) . 3_565 ?
C16 O15 Li2 127.9(5) . 1_565 ?
O11 C11 C12 115.0(6) . . ?
O12 C11 O11 125.9(6) . . ?
O12 C11 C12 119.2(6) . . ?
O13 C12 C11 116.1(5) . . ?
C13 C12 O13 109.7(5) . . ?
C13 C12 C11 134.2(6) . . ?
C12 C13 H13 126.6 . . ?
C12 C13 C14 106.8(6) . . ?
C14 C13 H13 126.6 . . ?
C13 C14 H14 127.4 . . ?
C15 C14 C13 105.3(5) . . ?
C15 C14 H14 127.4 . . ?
O13 C15 C16 116.7(5) . . ?
C14 C15 O13 112.5(6) . . ?
C14 C15 C16 130.6(6) . . ?
O14 C16 C15 115.6(5) . . ?
O15 C16 O14 127.7(6) . . ?
O15 C16 C15 116.7(5) . . ?
Li2 O21 Li1 87.4(5) 3_455 . ?
C21 O21 Li1 128.1(5) . . ?
C21 O21 Li2 144.5(6) . 3_455 ?
C21 O22 Zn1 133.9(4) . . ?
C25 O23 C22 106.4(5) . . ?
C26 O24 Li2 148.1(6) . . ?
C26 O25 Zn2 114.8(4) . . ?
O21 C21 O22 125.7(6) . . ?
O21 C21 C22 118.4(5) . . ?
O22 C21 C22 115.8(5) . . ?
O23 C22 C21 118.9(5) . . ?
O23 C22 C23 108.5(5) . . ?
C23 C22 C21 132.6(6) . . ?
C22 C23 H23 126.5 . . ?
C24 C23 C22 107.1(6) . . ?
C24 C23 H23 126.5 . . ?
C23 C24 H24 126.8 . . ?
C25 C24 C23 106.3(6) . . ?
C25 C24 H24 126.8 . . ?
O23 C25 C26 115.7(5) . . ?
C24 C25 O23 111.7(6) . . ?
C24 C25 C26 132.2(6) . . ?
O24 C26 O25 124.6(6) . . ?
O24 C26 C25 120.1(6) . . ?
O25 C26 C25 115.3(6) . . ?
C31 O31 Li2 134.9(12) . . ?
C31' O31' Li2 132.8(11) . . ?
C31 O32 Zn2 120.7(7) . . ?
C31' O32 Zn2 126.6(8) . . ?
C32 O33 C35 106.8(12) . . ?
C32' O33' C35' 103.2(13) . . ?
C36 O34 Zn1 123.1(8) . 4_544 ?
C36 O35 Li1 139.4(14) . 4_544 ?
O33 C32 C31 122.6(12) . . ?
C33 C32 O33 110.0(13) . . ?
C33 C32 C31 127.4(13) . . ?
O31 C31 O32 132.8(12) . . ?
O31 C31 C32 115.2(11) . . ?
O32 C31 C32 111.9(10) . . ?
C32 C33 H33 126.4 . . ?
C32 C33 C34 107.2(13) . . ?
C34 C33 H33 126.4 . . ?
C33 C34 H34 127.6 . . ?
C35 C34 C33 104.8(14) . . ?
C35 C34 H34 127.6 . . ?
O33 C35 C36 113.4(12) . . ?
C34 C35 O33 110.2(13) . . ?
C34 C35 C36 136.2(14) . . ?
O34 C36 C35 121.2(11) . . ?
O35 C36 O34 126.6(14) . . ?
O35 C36 C35 111.8(12) . . ?
O31' C31' O32 125.1(13) . . ?
O31' C31' C32' 115.7(11) . . ?
O32 C31' C32' 119.1(10) . . ?
O33' C32' C31' 114.3(12) . . ?
C33' C32' O33' 114.7(13) . . ?
C33' C32' C31' 131.0(13) . . ?
C32' C33' H33' 128.4 . . ?
C32' C33' C34' 103.1(13) . . ?
C34' C33' H33' 128.4 . . ?
C33' C34' H34' 126.4 . . ?
C35' C34' C33' 107.3(13) . . ?
C35' C34' H34' 126.4 . . ?
O33' C35' C36' 119.2(12) . . ?
C34' C35' O33' 110.8(13) . . ?
C34' C35' C36' 129.6(13) . . ?
O34 C36' C35' 114.9(11) . . ?
O35' C36' O34 125.2(15) . . ?
O35' C36' C35' 119.8(12) . . ?
C11D O1D Zn1 123.7(5) . . ?
O1D C11D H11D 118.5 . . ?
O1D C11D N1D 122.9(8) . . ?
N1D C11D H11D 118.5 . . ?
C11D N1D C12D 120.3(7) . . ?
C11D N1D C13D 122.4(8) . . ?
C13D N1D C12D 117.3(7) . . ?
N1D C12D H12A 109.5 . . ?
N1D C12D H12B 109.5 . . ?
N1D C12D H12C 109.5 . . ?
H12A C12D H12B 109.5 . . ?
H12A C12D H12C 109.5 . . ?
H12B C12D H12C 109.5 . . ?
N1D C13D H13A 109.5 . . ?
N1D C13D H13B 109.5 . . ?
N1D C13D H13C 109.5 . . ?
H13A C13D H13B 109.5 . . ?
H13A C13D H13C 109.5 . . ?
H13B C13D H13C 109.5 . . ?
C21D O2D Zn2 122.5(5) . . ?
O2D C21D H21D 116.4 . . ?
O2D C21D N2D 127.2(9) . . ?
N2D C21D H21D 116.4 . . ?
C21D N2D C22D 120.2(8) . . ?
C21D N2D C23D 121.5(9) . . ?
C22D N2D C23D 118.2(7) . . ?
N2D C22D H22A 109.5 . . ?
N2D C22D H22B 109.5 . . ?
N2D C22D H22C 109.5 . . ?
H22A C22D H22B 109.5 . . ?
H22A C22D H22C 109.5 . . ?
H22B C22D H22C 109.5 . . ?
N2D C23D H23A 109.5 . . ?
N2D C23D H23B 109.5 . . ?
N2D C23D H23C 109.5 . . ?
H23A C23D H23B 109.5 . . ?
H23A C23D H23C 109.5 . . ?
H23B C23D H23C 109.5 . . ?

loop_
_geom_bond_atom_site_label_1
_geom_bond_atom_site_label_2
_geom_bond_distance
_geom_bond_site_symmetry_2
_geom_bond_publ_flag
Zn1 Li1 3.214(10) . ?
Zn1 O11 1.944(4) . ?
Zn1 O22 1.939(5) . ?
Zn1 O34 1.941(4) 4 ?
Zn1 O1D 1.985(4) . ?
Zn2 Li2 3.193(11) . ?
Zn2 O14 1.921(4) 1_545 ?
Zn2 O25 1.960(5) . ?
Zn2 O32 1.946(4) . ?
Zn2 O2D 1.989(4) . ?
Li1 Li2 2.685(10) 3_455 ?
Li1 O12 1.871(11) . ?
Li1 O15 1.936(11) 3_465 ?
Li1 O21 1.957(13) . ?
Li1 O35 1.89(2) 4 ?
Li1 O35' 1.88(2) 4 ?
Li2 O15 1.928(12) 1_545 ?
Li2 O21 1.931(11) 3 ?
Li2 O24 1.875(11) . ?
Li2 O31 1.844(18) . ?
Li2 O31' 2.01(2) . ?
O11 C11 1.272(8) . ?
O12 C11 1.226(8) . ?
O13 C12 1.386(7) . ?
O13 C15 1.352(7) . ?
O14 C16 1.263(7) . ?
O15 C16 1.231(7) . ?
C11 C12 1.476(9) . ?
C12 C13 1.338(8) . ?
C13 H13 0.9500 . ?
C13 C14 1.447(10) . ?
C14 H14 0.9500 . ?
C14 C15 1.323(8) . ?
C15 C16 1.506(9) . ?
O21 C21 1.258(7) . ?
O22 C21 1.264(7) . ?
O23 C22 1.366(7) . ?
O23 C25 1.350(8) . ?
O24 C26 1.238(8) . ?
O25 C26 1.263(8) . ?
C21 C22 1.456(9) . ?
C22 C23 1.390(9) . ?
C23 H23 0.9500 . ?
C23 C24 1.388(10) . ?
C24 H24 0.9500 . ?
C24 C25 1.345(9) . ?
C25 C26 1.486(9) . ?
O31 C31 1.228(8) . ?
O31' C31' 1.236(9) . ?
O32 C31 1.244(8) . ?
O32 C31' 1.249(9) . ?
O33 C32 1.360(9) . ?
O33 C35 1.373(9) . ?
O33' C32' 1.361(9) . ?
O33' C35' 1.376(9) . ?
O34 C36 1.273(9) . ?
O34 C36' 1.257(9) . ?
O35 C36 1.261(9) . ?
O35' C36' 1.251(9) . ?
C32 C31 1.501(9) . ?
C32 C33 1.338(10) . ?
C33 H33 0.9500 . ?
C33 C34 1.441(10) . ?
C34 H34 0.9500 . ?
C34 C35 1.360(10) . ?
C35 C36 1.498(9) . ?
C31' C32' 1.495(9) . ?
C32' C33' 1.331(10) . ?
C33' H33' 0.9500 . ?
C33' C34' 1.434(10) . ?
C34' H34' 0.9500 . ?
C34' C35' 1.343(10) . ?
C35' C36' 1.490(10) . ?
O1D C11D 1.240(8) . ?
C11D H11D 0.9500 . ?
C11D N1D 1.347(10) . ?
N1D C12D 1.511(13) . ?
N1D C13D 1.425(9) . ?
C12D H12A 0.9800 . ?
C12D H12B 0.9800 . ?
C12D H12C 0.9800 . ?
C13D H13A 0.9800 . ?
C13D H13B 0.9800 . ?
C13D H13C 0.9800 . ?
O2D C21D 1.250(8) . ?
C21D H21D 0.9500 . ?
C21D N2D 1.263(9) . ?
N2D C22D 1.409(13) . ?
N2D C23D 1.525(11) . ?
C22D H22A 0.9800 . ?
C22D H22B 0.9800 . ?
C22D H22C 0.9800 . ?
C23D H23A 0.9800 . ?
C23D H23B 0.9800 . ?
C23D H23C 0.9800 . ?
